data_2208114
loop_
_publ_author_name
'Zhao, Qi-Hua'
'Du, Lin'
'Fang, Rui-Bing'

_publ_section_title
;
 Di-\m-phosphonomethylcarboxylato-bis[(1,10-phenanthroline)copper(II)]
 dihydrate
;
_journal_coeditor_code LH6568
_journal_issue 2
_journal_name_full 'Acta Crystallographica Section E'
_journal_page_first m219
_journal_page_last m221
_journal_paper_doi 10.1107/S1600536805043126
_journal_volume 62
_journal_year 2006
_chemical_formula_iupac '[Cu2 (C2 H3 O5 P)2 (C12 H10 N2)2], 2H2 O'
_chemical_formula_moiety 'C28 H22 Cu2 N4 O10 P2, 2H2 O'
_chemical_formula_sum 'C28 H26 Cu2 N4 O12 P2'
_chemical_formula_weight 799.57
_chemical_name_systematic
;Di-\m-phosphonomethylcarboxylato-bis[(1,10-phenanthroline)copper(II)]
 dihydrate
;
_space_group_IT_number 2
_symmetry_cell_setting triclinic
_symmetry_space_group_name_Hall '-P 1'
_symmetry_space_group_name_H-M 'P -1'
_atom_sites_solution_hydrogens geom
_atom_sites_solution_primary direct
_atom_sites_solution_secondary difmap
_audit_creation_method SHELXL-97
_cell_angle_alpha 103.58(3)
_cell_angle_beta 104.18(3)
_cell_angle_gamma 105.03(3)
_cell_formula_units_Z 1
_cell_length_a 8.1701(16)
_cell_length_b 8.6157(17)
_cell_length_c 11.698(2)
_cell_measurement_temperature 288(2)
_cell_measurement_theta_max 29.72
_cell_measurement_theta_min 1.89
_cell_volume 730.9(3)
_computing_cell_refinement 'SAINT (Bruker, 2002)'
_computing_data_collection 'SMART (Bruker, 2002)'
_computing_data_reduction SAINT
_computing_molecular_graphics 'SHELXTL (Sheldrick, 1997b)'
_computing_publication_material SHELXTL
_computing_structure_refinement 'SHELXL97 (Sheldrick, 1997a)'
_computing_structure_solution 'SHELXS97 (Sheldrick, 1997a)'
_diffrn_ambient_temperature 288(2)
_diffrn_measured_fraction_theta_full 0.997
_diffrn_measured_fraction_theta_max 0.854
_diffrn_measurement_device_type 'Bruker SMART CCD area-detector'
_diffrn_measurement_method '\f and \w'
_diffrn_radiation_monochromator graphite
_diffrn_radiation_source 'fine-focus sealed tube'
_diffrn_radiation_type MoK\a
_diffrn_radiation_wavelength 0.71073
_diffrn_reflns_av_R_equivalents 0.0191
_diffrn_reflns_av_sigmaI/netI 0.0223
_diffrn_reflns_limit_h_max 10
_diffrn_reflns_limit_h_min -10
_diffrn_reflns_limit_k_max 11
_diffrn_reflns_limit_k_min -11
_diffrn_reflns_limit_l_max 16
_diffrn_reflns_limit_l_min -16
_diffrn_reflns_number 8861
_diffrn_reflns_theta_full 25.00
_diffrn_reflns_theta_max 29.72
_diffrn_reflns_theta_min 1.89
_exptl_absorpt_coefficient_mu 1.640
_exptl_absorpt_correction_T_max 0.755
_exptl_absorpt_correction_T_min 0.679
_exptl_absorpt_correction_type multi-scan
_exptl_absorpt_process_details '(SADABS; Sheldrick, 1996)'
_exptl_crystal_colour blue
_exptl_crystal_density_diffrn 1.817
_exptl_crystal_density_meas 1.817
_exptl_crystal_density_method 'not measured'
_exptl_crystal_description block
_exptl_crystal_F_000 406
_exptl_crystal_size_max 0.25
_exptl_crystal_size_mid 0.20
_exptl_crystal_size_min 0.17
_refine_diff_density_max 0.514
_refine_diff_density_min -0.431
_refine_ls_extinction_method none
_refine_ls_goodness_of_fit_ref 1.038
_refine_ls_hydrogen_treatment mixed
_refine_ls_matrix_type full
_refine_ls_number_parameters 225
_refine_ls_number_reflns 3553
_refine_ls_number_restraints 1
_refine_ls_restrained_S_all 1.038
_refine_ls_R_factor_all 0.0268
_refine_ls_R_factor_gt 0.0248
_refine_ls_shift/su_max 0.001
_refine_ls_shift/su_mean 0.000
_refine_ls_structure_factor_coef Fsqd
_refine_ls_weighting_details 'calc w = 1/[\s^2^(Fo^2^)+(0.0507P)^2^+0.2322P] where P = (Fo^2^+2Fc^2^)/3'
_refine_ls_weighting_scheme calc
_refine_ls_wR_factor_gt 0.0768
_refine_ls_wR_factor_ref 0.0776
_reflns_number_gt 3272
_reflns_number_total 3553
_reflns_threshold_expression I>2\s(I)
_cod_data_source_file lh6568.cif
_cod_data_source_block I
_cod_depositor_comments
;
The following automatic conversions were performed:
'_geom_torsion_publ_flag' value 'Y' changed to 'y' according to
'/home/saulius/struct/CIF-dictionaries/cif_core.dic' dictionary named
'cif_core.dic' version 2.4.1 from 2010-06-29 (5 times).

Automatic conversion script
Id: cif_fix_enum 1527 2010-12-29 10:47:43Z saulius 

The following automatic conversions were performed:

'_geom_torsion_publ_flag' value 'Y' changed to 'y' according to
/home/saulius/struct/CIF-dictionaries/cif_core.dic dictionary named
'cif_core.dic' version 2.4.1 from 2010-06-29 (5 times).

Automatic conversion script
Id: cif_fix_values 1715 2011-07-08 13:25:40Z adriana 
;
_cod_original_sg_symbol_H-M P-1
_cod_database_code 2208114
_cod_database_fobs_code 2208114

loop_
_symmetry_equiv_pos_as_xyz
'x, y, z'
'-x, -y, -z'

loop_
_atom_site_label
_atom_site_fract_x
_atom_site_fract_y
_atom_site_fract_z
_atom_site_U_iso_or_equiv
_atom_site_adp_type
_atom_site_calc_flag
_atom_site_refinement_flags
_atom_site_occupancy
_atom_site_type_symbol
Cu1 0.22903(2) 0.36233(2) 0.804508(16) 0.02064(8) Uani d . 1 Cu
P1 0.56023(6) 0.71283(5) 0.96871(4) 0.02030(10) Uani d . 1 P
N1 -0.01708(19) 0.16998(18) 0.71575(13) 0.0224(3) Uani d . 1 N
N2 0.17764(19) 0.37144(18) 0.63418(13) 0.0239(3) Uani d . 1 N
O1 0.47362(16) 0.53141(15) 0.86271(11) 0.0241(2) Uani d . 1 O
O2 0.11262(17) 0.56864(17) 0.86544(13) 0.0310(3) Uani d . 1 O
O3 0.61089(18) 0.85054(16) 0.91505(11) 0.0298(3) Uani d . 1 O
H3A 0.6799 0.9371 0.9707 0.045 Uiso calc R 1 H
O4 0.17046(19) 0.85324(17) 0.93629(13) 0.0334(3) Uani d . 1 O
O5 0.72374(17) 0.73302(17) 1.07186(12) 0.0291(3) Uani d . 1 O
O6 0.7111(2) 0.4094(3) 0.74048(16) 0.0488(4) Uani d D 1 O
H6B 0.658(4) 0.459(4) 0.782(3) 0.058(8) Uiso d D 1 H
H6 0.817(3) 0.466(4) 0.776(3) 0.083(12) Uiso d D 1 H
C1 -0.1103(2) 0.0717(2) 0.76054(17) 0.0296(4) Uani d . 1 C
H1A -0.0675 0.0869 0.8452 0.036 Uiso calc R 1 H
C2 -0.2796(3) -0.0624(3) 0.68590(19) 0.0351(4) Uani d . 1 C
H2A -0.3409 -0.1275 0.7252 0.042 Uiso calc R 1 H
C3 -0.3515(2) -0.0965(3) 0.56211(18) 0.0313(4) Uani d . 1 C
H3B -0.4591 -0.1834 0.5147 0.038 Uiso calc R 1 H
C4 -0.2552(2) 0.0057(2) 0.51186(16) 0.0250(3) Uani d . 1 C
C5 -0.3168(2) -0.0187(3) 0.38364(16) 0.0299(4) Uani d . 1 C
H5A -0.4222 -0.1046 0.3308 0.036 Uiso calc R 1 H
C6 -0.2178(3) 0.0862(3) 0.34245(16) 0.0316(4) Uani d . 1 C
H6A -0.2554 0.0740 0.2581 0.038 Uiso calc R 1 H
C7 -0.0475(2) 0.2242(2) 0.42476(15) 0.0263(3) Uani d . 1 C
C8 0.0633(3) 0.3386(3) 0.38861(17) 0.0337(4) Uani d . 1 C
H8A 0.0323 0.3334 0.3055 0.040 Uiso calc R 1 H
C9 0.2240(3) 0.4645(3) 0.47518(18) 0.0362(4) Uani d . 1 C
H9A 0.2939 0.5408 0.4471 0.043 Uiso calc R 1 H
C10 0.2791(3) 0.4776(2) 0.59763(17) 0.0309(4) Uani d . 1 C
H10A 0.3856 0.5595 0.6529 0.037 Uiso calc R 1 H
C11 0.0168(2) 0.2482(2) 0.54950(14) 0.0213(3) Uani d . 1 C
C12 -0.0887(2) 0.1382(2) 0.59381(15) 0.0212(3) Uani d . 1 C
C13 0.3913(2) 0.7525(2) 1.03417(15) 0.0253(3) Uani d . 1 C
H13A 0.3717 0.6805 1.0855 0.030 Uiso calc R 1 H
H13B 0.4363 0.8692 1.0879 0.030 Uiso calc R 1 H
C14 0.2127(2) 0.7217(2) 0.93877(15) 0.0240(3) Uani d . 1 C

loop_
_atom_site_aniso_label
_atom_site_aniso_U_11
_atom_site_aniso_U_22
_atom_site_aniso_U_33
_atom_site_aniso_U_12
_atom_site_aniso_U_13
_atom_site_aniso_U_23
Cu1 0.02093(12) 0.01997(12) 0.01709(11) 0.00350(8) 0.00123(8) 0.00779(8)
P1 0.0224(2) 0.0184(2) 0.01662(19) 0.00345(16) 0.00130(15) 0.00840(16)
N1 0.0221(7) 0.0233(7) 0.0211(6) 0.0061(6) 0.0057(5) 0.0091(6)
N2 0.0246(7) 0.0236(7) 0.0219(6) 0.0062(6) 0.0044(5) 0.0102(6)
O1 0.0229(6) 0.0210(6) 0.0234(6) 0.0033(5) 0.0041(5) 0.0060(5)
O2 0.0275(6) 0.0258(7) 0.0349(7) 0.0082(5) 0.0051(5) 0.0069(5)
O3 0.0386(7) 0.0251(6) 0.0235(6) 0.0049(5) 0.0055(5) 0.0148(5)
O4 0.0329(7) 0.0258(7) 0.0391(7) 0.0117(6) 0.0026(6) 0.0135(6)
O5 0.0242(6) 0.0336(7) 0.0257(6) 0.0039(5) 0.0003(5) 0.0174(5)
O6 0.0450(10) 0.0617(11) 0.0423(9) 0.0149(9) 0.0202(8) 0.0186(8)
C1 0.0295(9) 0.0340(10) 0.0269(8) 0.0084(8) 0.0101(7) 0.0139(8)
C2 0.0294(9) 0.0375(11) 0.0407(10) 0.0049(8) 0.0157(8) 0.0189(9)
C3 0.0207(8) 0.0308(9) 0.0363(9) 0.0031(7) 0.0064(7) 0.0090(8)
C4 0.0207(8) 0.0255(8) 0.0260(8) 0.0077(7) 0.0048(6) 0.0063(7)
C5 0.0226(8) 0.0337(10) 0.0227(8) 0.0066(7) -0.0016(7) 0.0023(7)
C6 0.0307(9) 0.0405(11) 0.0186(8) 0.0129(8) 0.0006(7) 0.0071(7)
C7 0.0292(9) 0.0300(9) 0.0209(8) 0.0132(7) 0.0050(7) 0.0098(7)
C8 0.0423(11) 0.0416(11) 0.0243(8) 0.0177(9) 0.0113(8) 0.0189(8)
C9 0.0432(11) 0.0379(11) 0.0328(10) 0.0106(9) 0.0140(8) 0.0225(9)
C10 0.0318(9) 0.0279(9) 0.0287(9) 0.0025(7) 0.0059(7) 0.0135(7)
C11 0.0230(8) 0.0224(8) 0.0183(7) 0.0090(6) 0.0042(6) 0.0073(6)
C12 0.0199(7) 0.0220(8) 0.0203(7) 0.0075(6) 0.0042(6) 0.0062(6)
C13 0.0323(9) 0.0262(8) 0.0179(7) 0.0102(7) 0.0060(6) 0.0096(6)
C14 0.0265(8) 0.0249(8) 0.0232(8) 0.0081(7) 0.0100(6) 0.0109(7)

loop_
_atom_type_symbol
_atom_type_description
_atom_type_scat_dispersion_real
_atom_type_scat_dispersion_imag
_atom_type_scat_source
C C 0.0033 0.0016 'International Tables Vol C Tables 4.2.6.8 and 6.1.1.4'
H H 0.0000 0.0000 'International Tables Vol C Tables 4.2.6.8 and 6.1.1.4'
N N 0.0061 0.0033 'International Tables Vol C Tables 4.2.6.8 and 6.1.1.4'
O O 0.0106 0.0060 'International Tables Vol C Tables 4.2.6.8 and 6.1.1.4'
P P 0.1023 0.0942 'International Tables Vol C Tables 4.2.6.8 and 6.1.1.4'
Cu Cu 0.3201 1.2651 'International Tables Vol C Tables 4.2.6.8 and 6.1.1.4'

loop_
_geom_angle_atom_site_label_1
_geom_angle_atom_site_label_2
_geom_angle_atom_site_label_3
_geom_angle_site_symmetry_1
_geom_angle_site_symmetry_3
_geom_angle
_geom_angle_publ_flag
O5 Cu1 N2 2_667 . 155.95(7) y
O5 Cu1 O1 2_667 . 94.68(6) y
N2 Cu1 O1 . . 93.67(7) y
O5 Cu1 N1 2_667 . 90.08(6) y
N2 Cu1 N1 . . 78.66(7) y
O1 Cu1 N1 . . 170.10(5) y
O5 Cu1 O2 2_667 . 109.19(6) y
N2 Cu1 O2 . . 93.10(6) y
O1 Cu1 O2 . . 91.34(6) y
N1 Cu1 O2 . . 95.29(6) y
O3 P1 O5 . . 107.10(8) ?
O3 P1 O1 . . 111.02(7) ?
O5 P1 O1 . . 115.34(8) ?
O3 P1 C13 . . 105.46(8) ?
O5 P1 C13 . . 109.10(8) ?
O1 P1 C13 . . 108.36(8) ?
C1 N1 C12 . . 113.97(16) ?
C1 N1 Cu1 . . 129.29(13) ?
C12 N1 Cu1 . . 116.70(11) ?
C10 N2 C11 . . 120.65(15) ?
C10 N2 Cu1 . . 125.09(13) ?
C11 N2 Cu1 . . 114.26(11) ?
P1 O1 Cu1 . . 130.36(8) ?
C14 O2 Cu1 . . 122.62(11) ?
P1 O3 H3A . . 109.5 ?
P1 O5 Cu1 . 2_667 135.60(8) ?
H6B O6 H6 . . 104(3) ?
N1 C1 C2 . . 123.40(17) ?
N1 C1 H1A . . 118.3 ?
C2 C1 H1A . . 118.3 ?
C3 C2 C1 . . 122.86(17) ?
C3 C2 H2A . . 118.6 ?
C1 C2 H2A . . 118.6 ?
C2 C3 C4 . . 115.05(18) ?
C2 C3 H3B . . 122.5 ?
C4 C3 H3B . . 122.5 ?
C3 C4 C5 . . 120.01(17) ?
C3 C4 C12 . . 118.36(16) ?
C5 C4 C12 . . 121.64(16) ?
C6 C5 C4 . . 116.41(17) ?
C6 C5 H5A . . 121.8 ?
C4 C5 H5A . . 121.8 ?
C5 C6 C7 . . 122.97(16) ?
C5 C6 H6A . . 118.5 ?
C7 C6 H6A . . 118.5 ?
C11 C7 C8 . . 112.05(17) ?
C11 C7 C6 . . 121.61(16) ?
C8 C7 C6 . . 126.34(16) ?
C7 C8 C9 . . 121.60(16) ?
C7 C8 H8A . . 119.2 ?
C9 C8 H8A . . 119.2 ?
C10 C9 C8 . . 122.38(18) ?
C10 C9 H9A . . 118.8 ?
C8 C9 H9A . . 118.8 ?
N2 C10 C9 . . 117.33(18) ?
N2 C10 H10A . . 121.3 ?
C9 C10 H10A . . 121.3 ?
C7 C11 C12 . . 115.61(16) ?
C7 C11 N2 . . 125.97(16) ?
C12 C11 N2 . . 118.41(14) ?
N1 C12 C11 . . 111.90(15) ?
N1 C12 C4 . . 126.35(15) ?
C11 C12 C4 . . 121.74(15) ?
C14 C13 P1 . . 114.55(11) ?
C14 C13 H13A . . 108.6 ?
P1 C13 H13A . . 108.6 ?
C14 C13 H13B . . 108.6 ?
P1 C13 H13B . . 108.6 ?
H13A C13 H13B . . 107.6 ?
O4 C14 O2 . . 123.78(16) ?
O4 C14 C13 . . 115.47(16) ?
O2 C14 C13 . . 120.74(15) ?

loop_
_geom_bond_atom_site_label_1
_geom_bond_atom_site_label_2
_geom_bond_site_symmetry_2
_geom_bond_distance
_geom_bond_publ_flag
Cu1 O5 2_667 1.8340(13) y
Cu1 N2 . 1.9578(14) y
Cu1 O1 . 1.9842(15) y
Cu1 N1 . 2.0757(18) y
Cu1 O2 . 2.2774(14) y
P1 O3 . 1.4816(13) y
P1 O5 . 1.5039(14) y
P1 O1 . 1.6024(15) y
P1 C13 . 1.8019(19) y
N1 C1 . 1.281(2) ?
N1 C12 . 1.333(2) ?
N2 C10 . 1.292(2) ?
N2 C11 . 1.407(2) ?
O2 C14 . 1.307(2) ?
O3 H3A . 0.8200 ?
O4 C14 . 1.272(2) ?
O5 Cu1 2_667 1.8340(13) ?
O6 H6B . 0.85(2) ?
O6 H6 . 0.82(2) ?
C1 C2 . 1.455(3) ?
C1 H1A . 0.9300 ?
C2 C3 . 1.350(3) ?
C2 H2A . 0.9300 ?
C3 C4 . 1.360(3) ?
C3 H3B . 0.9300 ?
C4 C5 . 1.405(2) ?
C4 C12 . 1.454(2) ?
C5 C6 . 1.312(3) ?
C5 H5A . 0.9300 ?
C6 C7 . 1.491(3) ?
C6 H6A . 0.9300 ?
C7 C11 . 1.369(2) ?
C7 C8 . 1.375(3) ?
C8 C9 . 1.421(3) ?
C8 H8A . 0.9300 ?
C9 C10 . 1.360(3) ?
C9 H9A . 0.9300 ?
C10 H10A . 0.9300 ?
C11 C12 . 1.392(2) ?
C13 C14 . 1.519(2) ?
C13 H13A . 0.9700 ?
C13 H13B . 0.9700 ?

loop_
_geom_hbond_atom_site_label_D
_geom_hbond_atom_site_label_H
_geom_hbond_atom_site_label_A
_geom_hbond_site_symmetry_A
_geom_hbond_distance_DH
_geom_hbond_distance_HA
_geom_hbond_distance_DA
_geom_hbond_angle_DHA
O6 H6B O1 1_555 0.84(3) 2.11(3) 2.937(2) 167(3)
O6 H6 O2 1_655 0.82(3) 2.22(3) 3.026(2) 168.23(3)
O3 H3A O4 2_677 0.82 1.80 2.599(2) 166.78(2)

loop_
_geom_torsion_atom_site_label_1
_geom_torsion_atom_site_label_2
_geom_torsion_atom_site_label_3
_geom_torsion_atom_site_label_4
_geom_torsion
_geom_torsion_publ_flag
O4 C14 C13 P1 -112.56(15) y
O2 C14 C13 P1 67.3(2) y
O5 P1 C13 C14 -175.06(13) y
O1 P1 C13 C14 -48.74(15) y
O3 P1 C13 C14 70.19(14) y
